data_7122972
loop_
_publ_author_name
'Williams, Neil J.'
'Roy, Santanu'
'Reynolds, Campbell O.'
'Custelcean, Radu'
'Bryantsev, Vyacheslav S.'
'Moyer, Bruce A.'

_publ_section_title
;
 Enhancing selectivity of cation exchange with anion receptors
;
_journal_name_full 'Chemical Communications'
_journal_paper_doi 10.1039/C9CC00287A
_journal_year 2019
_chemical_formula_sum 'C58 H89 Cs N4 O'
_chemical_formula_weight 991.24
_chemical_name_systematic
; 
 ? 
;
_space_group_IT_number 36
_symmetry_cell_setting orthorhombic
_symmetry_space_group_name_Hall 'C 2c -2'
_symmetry_space_group_name_H-M 'C m c 21'
_atom_sites_solution_hydrogens geom
_atom_sites_solution_primary direct
_atom_sites_solution_secondary difmap
_audit_creation_method SHELXL-97
_audit_update_record
;
2019-01-11 deposited with the CCDC.
2019-02-06 downloaded from the CCDC.
;
_cell_angle_alpha 90.00
_cell_angle_beta 90.00
_cell_angle_gamma 90.00
_cell_formula_units_Z 4
_cell_length_a 25.2455(18)
_cell_length_b 17.5742(12)
_cell_length_c 12.4359(9)
_cell_measurement_reflns_used 3522
_cell_measurement_temperature 173(2)
_cell_measurement_theta_max 24.99
_cell_measurement_theta_min 2.16
_cell_volume 5517.4(7)
_computing_structure_refinement 'SHELXL-97 (Sheldrick, 2008)'
_computing_structure_solution 'SHELXS-97 (Sheldrick, 2008)'
_diffrn_ambient_temperature 173(2)
_diffrn_measured_fraction_theta_full 0.999
_diffrn_measured_fraction_theta_max 0.999
_diffrn_measurement_device_type Bruker
_diffrn_measurement_method single-crystal
_diffrn_radiation_monochromator graphite
_diffrn_radiation_source 'fine-focus sealed tube'
_diffrn_radiation_type MoK\a
_diffrn_radiation_wavelength 0.71073
_diffrn_reflns_av_R_equivalents 0.0538
_diffrn_reflns_av_sigmaI/netI 0.0592
_diffrn_reflns_limit_h_max 30
_diffrn_reflns_limit_h_min -29
_diffrn_reflns_limit_k_max 20
_diffrn_reflns_limit_k_min -19
_diffrn_reflns_limit_l_max 14
_diffrn_reflns_limit_l_min -12
_diffrn_reflns_number 14501
_diffrn_reflns_theta_full 24.99
_diffrn_reflns_theta_max 24.99
_diffrn_reflns_theta_min 2.16
_exptl_absorpt_coefficient_mu 0.711
_exptl_absorpt_correction_T_max 0.9323
_exptl_absorpt_correction_T_min 0.8886
_exptl_absorpt_correction_type multi-scan
_exptl_absorpt_process_details SADABS
_exptl_crystal_colour colorless
_exptl_crystal_density_diffrn 1.193
_exptl_crystal_density_method 'not measured'
_exptl_crystal_description prism
_exptl_crystal_F_000 2112
_exptl_crystal_size_max 0.17
_exptl_crystal_size_mid 0.14
_exptl_crystal_size_min 0.10
_refine_diff_density_max 0.969
_refine_diff_density_min -0.403
_refine_diff_density_rms 0.080
_refine_ls_abs_structure_details 'Flack H D (1983), Acta Cryst. A39, 876-881'
_refine_ls_abs_structure_Flack 0.00(3)
_refine_ls_extinction_method none
_refine_ls_goodness_of_fit_ref 1.015
_refine_ls_hydrogen_treatment constr
_refine_ls_matrix_type full
_refine_ls_number_parameters 301
_refine_ls_number_reflns 4390
_refine_ls_number_restraints 3
_refine_ls_restrained_S_all 1.028
_refine_ls_R_factor_all 0.0669
_refine_ls_R_factor_gt 0.0493
_refine_ls_shift/su_max 0.001
_refine_ls_shift/su_mean 0.000
_refine_ls_structure_factor_coef Fsqd
_refine_ls_weighting_details 'calc w=1/[\s^2^(Fo^2^)+(0.0816P)^2^+0.0000P] where P=(Fo^2^+2Fc^2^)/3'
_refine_ls_weighting_scheme calc
_refine_ls_wR_factor_gt 0.1215
_refine_ls_wR_factor_ref 0.1315
_reflns_number_gt 3522
_reflns_number_total 4390
_reflns_threshold_expression >2sigma(I)
_cod_data_source_file c9cc00287a2.cif
_cod_data_source_block cmc21
_cod_original_sg_symbol_H-M Cmc2(1)
_cod_database_code 7122972

loop_
_symmetry_equiv_pos_as_xyz
'x, y, z'
'-x, -y, z+1/2'
'-x, y, z'
'x, -y, z+1/2'
'x+1/2, y+1/2, z'
'-x+1/2, -y+1/2, z+1/2'
'-x+1/2, y+1/2, z'
'x+1/2, -y+1/2, z+1/2'

loop_
_atom_site_label
_atom_site_type_symbol
_atom_site_fract_x
_atom_site_fract_y
_atom_site_fract_z
_atom_site_U_iso_or_equiv
_atom_site_adp_type
_atom_site_occupancy
_atom_site_symmetry_multiplicity
_atom_site_calc_flag
_atom_site_refinement_flags
Cs1 Cs 0.5000 0.07611(2) 0.25898(4) 0.05206(18) Uani 1 2 d S
O1 O 0.5000 0.2079(3) -0.0107(4) 0.0421(12) Uani 1 2 d S
N1 N 0.5000 0.2619(4) 0.2139(6) 0.0487(16) Uani 1 2 d S
H1 H 0.5000 0.2629 0.1432 0.058 Uiso 1 2 calc SR
C1 C 0.4551(2) 0.2610(3) 0.2759(6) 0.0478(16) Uani 1 1 d .
N2 N 0.40637(17) 0.1551(2) 0.0982(4) 0.0429(10) Uani 1 1 d .
H2 H 0.4317 0.1760 0.0596 0.051 Uiso 1 1 calc R
C2 C 0.4714(3) 0.2551(4) 0.3809(5) 0.0601(17) Uani 1 1 d .
H2A H 0.4492 0.2516 0.4423 0.072 Uiso 1 1 calc R
N3 N 0.5000 0.0487(4) -0.0184(6) 0.0426(17) Uani 1 2 d S
H3 H 0.5000 0.0965 -0.0394 0.051 Uiso 1 2 calc SR
C3 C 0.3996(2) 0.2648(3) 0.2298(4) 0.0510(16) Uani 1 1 d .
C4 C 0.3830(2) 0.1877(3) 0.1889(5) 0.0448(13) Uani 1 1 d .
C5 C 0.3458(2) 0.1374(3) 0.2243(5) 0.0502(14) Uani 1 1 d .
H5 H 0.3233 0.1446 0.2846 0.060 Uiso 1 1 calc R
C6 C 0.3464(2) 0.0730(3) 0.1567(5) 0.0494(14) Uani 1 1 d .
H6 H 0.3248 0.0291 0.1642 0.059 Uiso 1 1 calc R
C7 C 0.3836(2) 0.0849(3) 0.0784(5) 0.0415(13) Uani 1 1 d .
C8 C 0.3999(2) 0.0369(3) -0.0161(5) 0.0467(13) Uani 1 1 d .
C9 C 0.45500(17) 0.0045(4) 0.0011(6) 0.0402(11) Uani 1 1 d .
C10 C 0.4720(3) -0.0652(3) 0.0351(5) 0.0494(15) Uani 1 1 d .
H10 H 0.4500 -0.1066 0.0554 0.059 Uiso 1 1 calc R
C11 C 0.3615(3) 0.2877(4) 0.3206(6) 0.0654(18) Uani 1 1 d .
H11A H 0.3252 0.2896 0.2926 0.098 Uiso 1 1 calc R
H11B H 0.3714 0.3380 0.3481 0.098 Uiso 1 1 calc R
H11C H 0.3635 0.2503 0.3788 0.098 Uiso 1 1 calc R
C12 C 0.3617(2) -0.0306(4) -0.0255(6) 0.0629(17) Uani 1 1 d .
H12A H 0.3642 -0.0619 0.0395 0.094 Uiso 1 1 calc R
H12B H 0.3712 -0.0612 -0.0884 0.094 Uiso 1 1 calc R
H12C H 0.3254 -0.0117 -0.0335 0.094 Uiso 1 1 calc R
C13 C 0.3976(3) 0.3242(3) 0.1374(6) 0.0585(16) Uani 1 1 d .
H13A H 0.4070 0.3745 0.1679 0.070 Uiso 1 1 calc R
H13B H 0.4253 0.3108 0.0845 0.070 Uiso 1 1 calc R
C14 C 0.3465(3) 0.3325(4) 0.0786(6) 0.0706(19) Uani 1 1 d .
H14A H 0.3181 0.3441 0.1310 0.085 Uiso 1 1 calc R
H14B H 0.3377 0.2835 0.0437 0.085 Uiso 1 1 calc R
C15 C 0.3475(4) 0.3940(6) -0.0056(9) 0.103(3) Uani 1 1 d .
H15A H 0.3571 0.4422 0.0307 0.123 Uiso 1 1 calc R
H15B H 0.3766 0.3819 -0.0562 0.123 Uiso 1 1 calc R
C16 C 0.3009(6) 0.4082(6) -0.0686(10) 0.128(5) Uani 1 1 d D
H16A H 0.2709 0.4036 -0.0176 0.154 Uiso 1 1 calc R
H16B H 0.2979 0.3642 -0.1179 0.154 Uiso 1 1 calc R
C19 C 0.3989(2) 0.0839(3) -0.1214(5) 0.0454(13) Uani 1 1 d .
H19A H 0.4271 0.1229 -0.1166 0.054 Uiso 1 1 calc R
H19B H 0.4084 0.0494 -0.1814 0.054 Uiso 1 1 calc R
C20 C 0.3475(3) 0.1239(4) -0.1508(6) 0.0573(15) Uani 1 1 d .
H20A H 0.3202 0.0856 -0.1690 0.069 Uiso 1 1 calc R
H20B H 0.3347 0.1537 -0.0884 0.069 Uiso 1 1 calc R
C33 C 0.5000 0.4344(6) -0.3469(11) 0.069(3) Uani 1 2 d S
C21 C 0.3560(2) 0.1764(4) -0.2455(9) 0.0706(16) Uani 1 1 d .
H21A H 0.3809 0.2168 -0.2228 0.085 Uiso 1 1 calc R
H21B H 0.3738 0.1468 -0.3028 0.085 Uiso 1 1 calc R
C22 C 0.3089(3) 0.2140(4) -0.2940(6) 0.0730(19) Uani 1 1 d .
H22A H 0.2902 0.2427 -0.2370 0.088 Uiso 1 1 calc R
H22B H 0.2844 0.1740 -0.3201 0.088 Uiso 1 1 calc R
C23 C 0.3206(4) 0.2674(6) -0.3856(8) 0.107(3) Uani 1 1 d .
H23A H 0.3445 0.3075 -0.3579 0.129 Uiso 1 1 calc R
H23B H 0.3407 0.2385 -0.4403 0.129 Uiso 1 1 calc R
C24 C 0.2767(4) 0.3053(6) -0.4406(9) 0.124(4) Uani 1 1 d .
H24A H 0.2908 0.3381 -0.4978 0.185 Uiso 1 1 calc R
H24B H 0.2569 0.3364 -0.3890 0.185 Uiso 1 1 calc R
H24C H 0.2532 0.2670 -0.4720 0.185 Uiso 1 1 calc R
C25 C 0.5000 0.2614(4) -0.0898(7) 0.0424(18) Uani 1 2 d S
C26 C 0.5000 0.2381(5) -0.2041(8) 0.058(3) Uani 1 2 d S
H26 H 0.5000 0.1858 -0.2233 0.069 Uiso 1 2 calc SR
C27 C 0.5000 0.2934(6) -0.2818(8) 0.068(3) Uani 1 2 d S
H27 H 0.5000 0.2783 -0.3552 0.082 Uiso 1 2 calc SR
C28 C 0.5000 0.3735(4) -0.2571(9) 0.048(2) Uani 1 2 d S
C29 C 0.5000 0.3950(7) -0.1491(10) 0.071(3) Uani 1 2 d S
H29 H 0.5000 0.4473 -0.1294 0.085 Uiso 1 2 calc SR
C30 C 0.5000 0.3381(5) -0.0703(9) 0.071(3) Uani 1 2 d S
H30 H 0.5000 0.3540 0.0027 0.085 Uiso 1 2 calc SR
C31 C 0.5000 0.5145(6) -0.2932(12) 0.088(4) Uani 1 2 d S
H31A H 0.4886 0.5527 -0.3458 0.132 Uiso 0.50 1 calc PR
H31B H 0.5358 0.5267 -0.2683 0.132 Uiso 0.50 1 calc PR
H31C H 0.4756 0.5145 -0.2319 0.132 Uiso 0.50 1 calc PR
C32 C 0.5489(4) 0.4243(4) -0.4157(8) 0.085(3) Uani 1 1 d .
H32A H 0.5524 0.3707 -0.4364 0.127 Uiso 1 1 calc R
H32B H 0.5803 0.4399 -0.3749 0.127 Uiso 1 1 calc R
H32C H 0.5458 0.4557 -0.4805 0.127 Uiso 1 1 calc R
C17 C 0.2879(8) 0.4793(11) -0.1386(19) 0.226(8) Uiso 1 1 d D
H17A H 0.2524 0.4741 -0.1717 0.271 Uiso 1 1 calc R
H17B H 0.2883 0.5259 -0.0939 0.271 Uiso 1 1 calc R
C18 C 0.3249(8) 0.4832(16) -0.214(2) 0.279(11) Uiso 1 1 d D
H18A H 0.3180 0.5270 -0.2608 0.418 Uiso 1 1 calc R
H18B H 0.3244 0.4364 -0.2570 0.418 Uiso 1 1 calc R
H18C H 0.3598 0.4890 -0.1802 0.418 Uiso 1 1 calc R

loop_
_atom_site_aniso_label
_atom_site_aniso_U_11
_atom_site_aniso_U_22
_atom_site_aniso_U_33
_atom_site_aniso_U_23
_atom_site_aniso_U_13
_atom_site_aniso_U_12
Cs1 0.0714(3) 0.0490(3) 0.0358(2) 0.0020(3) 0.000 0.000
O1 0.052(3) 0.036(3) 0.038(3) 0.002(2) 0.000 0.000
N1 0.061(4) 0.051(4) 0.035(3) -0.008(3) 0.000 0.000
C1 0.057(3) 0.048(3) 0.038(5) -0.010(3) 0.003(3) 0.003(2)
N2 0.048(2) 0.046(3) 0.035(2) 0.003(2) 0.0053(19) -0.001(2)
C2 0.066(4) 0.070(4) 0.044(4) -0.013(3) 0.006(3) -0.009(3)
N3 0.056(5) 0.036(4) 0.035(4) 0.003(3) 0.000 0.000
C3 0.056(3) 0.051(3) 0.046(4) -0.002(2) 0.004(2) 0.007(3)
C4 0.045(3) 0.052(3) 0.037(3) 0.003(2) -0.001(2) 0.009(3)
C5 0.046(3) 0.062(3) 0.042(3) 0.006(3) 0.007(2) 0.007(3)
C6 0.042(3) 0.062(4) 0.044(4) 0.008(3) 0.005(2) -0.005(3)
C7 0.040(3) 0.047(3) 0.037(3) 0.003(2) -0.002(2) -0.008(2)
C8 0.054(3) 0.042(3) 0.044(3) 0.005(3) -0.001(3) -0.010(3)
C9 0.049(2) 0.040(3) 0.031(3) -0.003(2) 0.001(3) -0.010(3)
C10 0.069(4) 0.042(3) 0.037(3) -0.001(2) -0.002(3) -0.004(3)
C11 0.064(4) 0.077(5) 0.055(4) -0.019(3) 0.010(3) 0.019(4)
C12 0.063(4) 0.063(4) 0.063(4) 0.000(3) -0.012(3) -0.018(3)
C13 0.069(4) 0.045(3) 0.062(4) 0.003(3) -0.003(3) 0.015(3)
C14 0.079(4) 0.063(4) 0.069(5) 0.000(3) -0.003(4) 0.019(4)
C15 0.111(7) 0.099(6) 0.098(7) 0.038(6) -0.010(6) 0.019(5)
C16 0.182(12) 0.113(8) 0.090(8) 0.019(6) -0.041(8) 0.045(8)
C19 0.050(3) 0.050(3) 0.036(3) 0.002(2) -0.007(2) -0.002(3)
C20 0.055(3) 0.069(4) 0.048(4) 0.005(3) -0.010(3) -0.004(3)
C33 0.092(8) 0.049(6) 0.067(8) 0.029(6) 0.000 0.000
C21 0.070(3) 0.092(4) 0.050(4) 0.018(6) -0.014(5) 0.011(3)
C22 0.072(4) 0.086(5) 0.061(4) 0.005(4) -0.006(3) 0.021(4)
C23 0.106(6) 0.144(8) 0.071(6) 0.034(6) 0.016(5) 0.051(6)
C24 0.131(8) 0.149(9) 0.091(8) 0.055(7) 0.016(6) 0.040(7)
C25 0.053(5) 0.034(4) 0.040(5) 0.001(3) 0.000 0.000
C26 0.066(5) 0.026(4) 0.081(8) 0.016(4) 0.000 0.000
C27 0.093(7) 0.078(7) 0.035(4) 0.006(4) 0.000 0.000
C28 0.065(4) 0.037(4) 0.041(7) 0.002(4) 0.000 0.000
C29 0.097(8) 0.059(6) 0.056(7) -0.009(6) 0.000 0.000
C30 0.103(8) 0.060(6) 0.049(6) 0.006(5) 0.000 0.000
C31 0.089(7) 0.057(6) 0.119(11) 0.026(6) 0.000 0.000
C32 0.110(6) 0.074(5) 0.070(6) 0.028(4) 0.019(5) -0.007(4)

loop_
_atom_type_symbol
_atom_type_description
_atom_type_scat_dispersion_real
_atom_type_scat_dispersion_imag
_atom_type_scat_source
C C 0.0033 0.0016 'International Tables Vol C Tables 4.2.6.8 and 6.1.1.4'
H H 0.0000 0.0000 'International Tables Vol C Tables 4.2.6.8 and 6.1.1.4'
N N 0.0061 0.0033 'International Tables Vol C Tables 4.2.6.8 and 6.1.1.4'
O O 0.0106 0.0060 'International Tables Vol C Tables 4.2.6.8 and 6.1.1.4'
Cs Cs -0.3680 2.1192 'International Tables Vol C Tables 4.2.6.8 and 6.1.1.4'

loop_
_geom_angle_atom_site_label_1
_geom_angle_atom_site_label_2
_geom_angle_atom_site_label_3
_geom_angle
_geom_angle_site_symmetry_1
_geom_angle_site_symmetry_3
N2 Cs1 C1 54.63(14) 3_655 3_655
N2 Cs1 C10 117.28(13) 3_655 2_655
C1 Cs1 C10 85.74(16) 3_655 2_655
N2 Cs1 C10 137.63(14) 3_655 4
C1 Cs1 C10 93.32(16) 3_655 4
C10 Cs1 C10 23.2(2) 2_655 4
N2 Cs1 C9 116.37(11) 3_655 2_655
C1 Cs1 C9 102.78(17) 3_655 2_655
C10 Cs1 C9 22.40(14) 2_655 2_655
C10 Cs1 C9 37.40(14) 4 2_655
N2 Cs1 C9 153.45(11) 3_655 4
C1 Cs1 C9 115.70(18) 3_655 4
C10 Cs1 C9 37.40(14) 2_655 4
C10 Cs1 C9 22.40(14) 4 4
C9 Cs1 C9 37.71(15) 2_655 4
N2 Cs1 N3 135.72(7) 3_655 2_655
C1 Cs1 N3 122.51(17) 3_655 2_655
C10 Cs1 N3 36.82(15) 2_655 2_655
C10 Cs1 N3 36.82(15) 4 2_655
C9 Cs1 N3 22.88(11) 2_655 2_655
C9 Cs1 N3 22.88(11) 4 2_655
N2 Cs1 C2 75.43(14) 3_655 3_655
C1 Cs1 C2 22.51(17) 3_655 3_655
C10 Cs1 C2 65.89(15) 2_655 3_655
C10 Cs1 C2 70.91(16) 4 3_655
C9 Cs1 C2 85.74(16) 2_655 3_655
C9 Cs1 C2 93.24(17) 4 3_655
N3 Cs1 C2 102.39(17) 2_655 3_655
N2 Cs1 C9 53.35(13) 3_655 3_655
C1 Cs1 C9 106.14(17) 3_655 3_655
C10 Cs1 C9 141.50(14) 2_655 3_655
C10 Cs1 C9 155.32(14) 4 3_655
C9 Cs1 C9 121.07(8) 2_655 3_655
C9 Cs1 C9 135.92(2) 4 3_655
N3 Cs1 C9 118.52(16) 2_655 3_655
C2 Cs1 C9 128.22(16) 3_655 3_655
N2 Cs1 C4 22.48(11) 3_655 3_655
C1 Cs1 C4 40.74(14) 3_655 3_655
C10 Cs1 C4 95.72(14) 2_655 3_655
C10 Cs1 C4 115.18(14) 4 3_655
C9 Cs1 C4 99.16(12) 2_655 3_655
C9 Cs1 C4 133.01(13) 4 3_655
N3 Cs1 C4 121.37(10) 2_655 3_655
C2 Cs1 C4 57.58(14) 3_655 3_655
C9 Cs1 C4 73.87(13) 3_655 3_655
N2 Cs1 C7 21.93(11) 3_655 3_655
C1 Cs1 C7 74.72(14) 3_655 3_655
C10 Cs1 C7 115.84(14) 2_655 3_655
C10 Cs1 C7 139.06(15) 4 3_655
C9 Cs1 C7 106.25(12) 2_655 3_655
C9 Cs1 C7 142.46(12) 4 3_655
N3 Cs1 C7 120.10(10) 2_655 3_655
C2 Cs1 C7 93.46(14) 3_655 3_655
C9 Cs1 C7 39.62(12) 3_655 3_655
C4 Cs1 C7 35.96(12) 3_655 3_655
N2 Cs1 C10 72.91(13) 3_655 3_655
C1 Cs1 C10 126.86(16) 3_655 3_655
C10 Cs1 C10 130.08(11) 2_655 3_655
C10 Cs1 C10 135.96(7) 4 3_655
C9 Cs1 C10 107.71(15) 2_655 3_655
C9 Cs1 C10 115.12(14) 4 3_655
N3 Cs1 C10 99.70(14) 2_655 3_655
C2 Cs1 C10 148.33(16) 3_655 3_655
C9 Cs1 C10 21.03(14) 3_655 3_655
C4 Cs1 C10 91.48(14) 3_655 3_655
C7 Cs1 C10 55.59(13) 3_655 3_655
C1 N1 C1 111.6(8) 3_655 .
N1 C1 C2 106.7(6) . .
N1 C1 C3 123.5(6) . .
C2 C1 C3 129.8(6) . .
C7 N2 C4 109.5(4) . .
C1 C2 C2 107.5(4) . 3_655
C9 N3 C9 108.7(7) . 3_655
C9 N3 Cs1 77.9(4) . 2_654
C9 N3 Cs1 77.9(4) 3_655 2_654
C4 C3 C1 110.3(4) . .
C4 C3 C11 108.0(5) . .
C1 C3 C11 108.2(5) . .
C4 C3 C13 110.2(5) . .
C1 C3 C13 109.8(5) . .
C11 C3 C13 110.2(5) . .
C5 C4 N2 106.6(5) . .
C5 C4 C3 131.8(5) . .
N2 C4 C3 121.6(5) . .
C4 C5 C6 108.7(5) . .
C7 C6 C5 108.0(5) . .
C6 C7 N2 107.2(5) . .
C6 C7 C8 131.1(5) . .
N2 C7 C8 121.7(5) . .
C7 C8 C9 110.6(5) . .
C7 C8 C12 108.8(5) . .
C9 C8 C12 107.2(5) . .
C7 C8 C19 111.0(5) . .
C9 C8 C19 109.4(5) . .
C12 C8 C19 109.8(5) . .
C10 C9 N3 107.3(5) . .
C10 C9 C8 132.0(5) . .
N3 C9 C8 120.8(6) . .
C10 C9 Cs1 78.6(4) . 2_654
N3 C9 Cs1 79.2(4) . 2_654
C8 C9 Cs1 109.1(4) . 2_654
C9 C10 C10 108.3(4) . 3_655
C9 C10 Cs1 79.0(4) . 2_654
C10 C10 Cs1 78.39(11) 3_655 2_654
C14 C13 C3 117.2(6) . .
C13 C14 C15 113.4(7) . .
C16 C15 C14 119.3(9) . .
C15 C16 C17 128.0(13) . .
C20 C19 C8 117.6(5) . .
C21 C20 C19 110.4(5) . .
C32 C33 C32 109.4(12) 3_655 .
C32 C33 C28 109.1(5) 3_655 .
C32 C33 C28 109.1(5) . .
C32 C33 C31 110.4(6) 3_655 .
C32 C33 C31 110.4(6) . .
C28 C33 C31 108.4(10) . .
C22 C21 C20 118.3(6) . .
C21 C22 C23 115.2(7) . .
C24 C23 C22 119.3(8) . .
O1 C25 C30 123.5(8) . .
O1 C25 C26 120.2(6) . .
C30 C25 C26 116.3(8) . .
C27 C26 C25 118.7(8) . .
C26 C27 C28 122.8(9) . .
C29 C28 C27 118.1(9) . .
C29 C28 C33 120.5(8) . .
C27 C28 C33 121.4(9) . .
C28 C29 C30 118.7(10) . .
C25 C30 C29 125.4(11) . .
C18 C17 C16 106.8(19) . .

loop_
_geom_bond_atom_site_label_1
_geom_bond_atom_site_label_2
_geom_bond_distance
_geom_bond_site_symmetry_2
Cs1 N2 3.393(4) 3_655
Cs1 C1 3.448(5) 3_655
Cs1 C10 3.511(7) 2_655
Cs1 C10 3.511(7) 4
Cs1 C9 3.515(8) 2_655
Cs1 C9 3.515(8) 4
Cs1 N3 3.532(8) 2_655
Cs1 C2 3.565(6) 3_655
Cs1 C9 3.628(8) 3_655
Cs1 C4 3.652(5) 3_655
Cs1 C7 3.702(6) 3_655
Cs1 C10 3.797(6) 3_655
O1 C25 1.361(9) .
N1 C1 1.371(7) 3_655
N1 C1 1.371(7) .
C1 C2 1.373(10) .
C1 C3 1.515(8) .
N2 C7 1.383(7) .
N2 C4 1.396(7) .
C2 C2 1.443(14) 3_655
N3 C9 1.398(7) .
N3 C9 1.398(7) 3_655
N3 Cs1 3.532(8) 2_654
C3 C4 1.506(8) .
C3 C11 1.537(8) .
C3 C13 1.554(9) .
C4 C5 1.362(8) .
C5 C6 1.411(9) .
C6 C7 1.368(9) .
C7 C8 1.504(8) .
C8 C9 1.519(8) .
C8 C12 1.532(8) .
C8 C19 1.548(8) .
C9 C10 1.365(9) .
C9 Cs1 3.515(8) 2_654
C10 C10 1.413(14) 3_655
C10 Cs1 3.511(7) 2_654
C13 C14 1.490(9) .
C14 C15 1.505(11) .
C15 C16 1.437(15) .
C16 C17 1.558(16) .
C19 C20 1.521(9) .
C20 C21 1.512(11) .
C33 C32 1.513(12) 3_655
C33 C32 1.513(12) .
C33 C28 1.547(14) .
C33 C31 1.558(17) .
C21 C22 1.488(9) .
C22 C23 1.506(11) .
C23 C24 1.462(13) .
C25 C30 1.370(12) .
C25 C26 1.479(12) .
C26 C27 1.371(12) .
C27 C28 1.441(14) .
C28 C29 1.395(17) .
C29 C30 1.400(16) .
C17 C18 1.327(17) .
